data_7226301
loop_
_publ_author_name
'Yin, Shao-Jie'
'Zhang, Shao-Yun'
'Zhang, Jun-Qi'
'Sun, Bing-Bing'
'Fan, Wei-Tai'
'Wu, Bing'
'Wang, Xingwang'

_publ_section_title
;
 Organocatalytic Tandem Enantioselective Michael-Cyclization of
 Isatin-Derived \b, \g-Unsaturated \a-Ketoesters with
 3-Hydroxy-4H-Chromen-4-One or 2-Hydroxy-1,4-Naphthoquinone Derivatives
;
_journal_name_full 'RSC Adv.'
_journal_paper_doi 10.1039/C6RA17400K
_journal_year 2016
_chemical_formula_moiety '2(C23 H18 Br N O7), 0.5(C6H14)'
_chemical_formula_sum 'C49 H43 Br2 N2 O14'
_chemical_formula_weight 1036.62
_chemical_name_systematic
;
 ? 
;
_space_group_crystal_system monoclinic
_space_group_IT_number 14
_space_group_name_Hall '-P 2ybc'
_space_group_name_H-M_alt 'P 1 21/c 1'
_symmetry_space_group_name_Hall '-P 2ybc'
_symmetry_space_group_name_H-M 'P 1 21/c 1'
_atom_sites_solution_hydrogens geom
_atom_sites_solution_primary iterative
_atom_sites_solution_secondary difmap
_audit_creation_date 2015-10-19
_audit_creation_method
;
Olex2 1.2
(compiled 2015.01.26 svn.r3150 for OlexSys, GUI svn.r4998)
;
_audit_update_record
;
2016-01-09 deposited with the CCDC.
2016-08-19 downloaded from the CCDC.
;
_cell_angle_alpha 90.00
_cell_angle_beta 96.421(6)
_cell_angle_gamma 90.00
_cell_formula_units_Z 2
_cell_length_a 12.7894(8)
_cell_length_b 17.4413(12)
_cell_length_c 10.9644(7)
_cell_measurement_reflns_used 2045
_cell_measurement_temperature 293(2)
_cell_measurement_theta_max 67.7830
_cell_measurement_theta_min 4.7670
_cell_volume 2430.4(3)
_computing_cell_refinement
;
CrysAlisPro, Agilent Technologies,
Version 1.171.36.32 (release 02-08-2013 CrysAlis171 .NET)
(compiled Aug  2 2013,16:46:58)
;
_computing_data_collection
;
CrysAlisPro, Agilent Technologies,
Version 1.171.36.32 (release 02-08-2013 CrysAlis171 .NET)
(compiled Aug  2 2013,16:46:58)
;
_computing_data_reduction
;
CrysAlisPro, Agilent Technologies,
Version 1.171.36.32 (release 02-08-2013 CrysAlis171 .NET)
(compiled Aug  2 2013,16:46:58)
;
_computing_molecular_graphics 'Olex2 (Dolomanov et al., 2009)'
_computing_publication_material 'Olex2 (Dolomanov et al., 2009)'
_computing_structure_refinement 'XL (Sheldrick, 2008)'
_computing_structure_solution 'olex2.solve (Bourhis et al., 2015)'
_diffrn_ambient_temperature 293(2)
_diffrn_detector_area_resol_mean 10.4471
_diffrn_measured_fraction_theta_full 0.971
_diffrn_measured_fraction_theta_max 0.971
_diffrn_measurement_details
;
  1 omega  -27.00   31.00   1.0000    5.0000
omega____ theta____ kappa____ phi______ frames
    -      -40.2343   37.0000 -150.0000 58

  2 omega -111.00   -9.00   1.0000    5.0000
omega____ theta____ kappa____ phi______ frames
    -      -40.2343  -77.0000  -90.0000 102

  3 omega   -9.00   30.00   1.0000    5.0000
omega____ theta____ kappa____ phi______ frames
    -      -40.2343   37.0000 -120.0000 39

  4 omega    9.00   36.00   1.0000    5.0000
omega____ theta____ kappa____ phi______ frames
    -       40.2343   77.0000  150.0000 27

  5 omega   87.00  112.00   1.0000    5.0000
omega____ theta____ kappa____ phi______ frames
    -       40.2343   77.0000  150.0000 25

  6 omega   46.00   86.00   1.0000   35.0000
omega____ theta____ kappa____ phi______ frames
    -      105.9522  -30.0000   30.0000 40

  7 omega   32.00   97.00   1.0000   35.0000
omega____ theta____ kappa____ phi______ frames
    -      105.9522  -45.0000 -120.0000 65

  8 omega   38.00   64.00   1.0000   35.0000
omega____ theta____ kappa____ phi______ frames
    -      105.9522  -45.0000 -180.0000 26

  9 omega   38.00   64.00   1.0000   35.0000
omega____ theta____ kappa____ phi______ frames
    -      105.9522  -30.0000  -30.0000 26

 10 omega  112.00  143.00   1.0000   35.0000
omega____ theta____ kappa____ phi______ frames
    -      105.9522  178.0000  -30.0000 31

 11 omega   47.00   82.00   1.0000   35.0000
omega____ theta____ kappa____ phi______ frames
    -      105.9522  -94.0000 -180.0000 35

 12 omega   78.00  166.00   1.0000   35.0000
omega____ theta____ kappa____ phi______ frames
    -      105.9522   30.0000 -120.0000 88

 13 omega   41.00   94.00   1.0000   35.0000
omega____ theta____ kappa____ phi______ frames
    -      105.9522  -45.0000  -60.0000 53

 14 omega   29.00   90.00   1.0000   35.0000
omega____ theta____ kappa____ phi______ frames
    -      105.9522  -30.0000   90.0000 61
;
_diffrn_measurement_device_type 'Xcalibur, Atlas, Gemini'
_diffrn_measurement_method '\w scans'
_diffrn_orient_matrix_UB_11 -0.0264197000
_diffrn_orient_matrix_UB_12 -0.0337765000
_diffrn_orient_matrix_UB_13 -0.1297125000
_diffrn_orient_matrix_UB_21 -0.1181218000
_diffrn_orient_matrix_UB_22 0.0108716000
_diffrn_orient_matrix_UB_23 0.0104289000
_diffrn_orient_matrix_UB_31 0.0047349000
_diffrn_orient_matrix_UB_32 0.0808884000
_diffrn_orient_matrix_UB_33 -0.0555765000
_diffrn_radiation_monochromator graphite
_diffrn_radiation_type CuK\a
_diffrn_radiation_wavelength 1.54184
_diffrn_reflns_av_R_equivalents 0.0478
_diffrn_reflns_av_unetI/netI 0.0698
_diffrn_reflns_limit_h_max 15
_diffrn_reflns_limit_h_min -15
_diffrn_reflns_limit_k_max 21
_diffrn_reflns_limit_k_min -17
_diffrn_reflns_limit_l_max 11
_diffrn_reflns_limit_l_min -13
_diffrn_reflns_number 9219
_diffrn_reflns_theta_full 73.37
_diffrn_reflns_theta_max 73.37
_diffrn_reflns_theta_min 4.30
_diffrn_source 'Enhance (Cu) X-ray Source'
_exptl_absorpt_coefficient_mu 2.685
_exptl_absorpt_correction_T_max 1.00000
_exptl_absorpt_correction_T_min 0.61582
_exptl_absorpt_correction_type multi-scan
_exptl_absorpt_process_details
;
CrysAlisPro, Agilent Technologies,
Version 1.171.36.32 (release 02-08-2013 CrysAlis171 .NET)
(compiled Aug  2 2013,16:46:58)
Empirical absorption correction using spherical harmonics,
 implemented in SCALE3 ABSPACK scaling algorithm.
;
_exptl_crystal_colour 'clear light colourless'
_exptl_crystal_density_diffrn 1.417
_exptl_crystal_density_method 'not measured'
_exptl_crystal_description prism
_exptl_crystal_F_000 1052
_exptl_crystal_size_max 0.3
_exptl_crystal_size_mid 0.15
_exptl_crystal_size_min 0.1
_refine_diff_density_max 0.875
_refine_diff_density_min -0.400
_refine_diff_density_rms 0.117
_refine_ls_extinction_method none
_refine_ls_goodness_of_fit_ref 1.082
_refine_ls_hydrogen_treatment constr
_refine_ls_matrix_type full
_refine_ls_number_parameters 319
_refine_ls_number_reflns 4746
_refine_ls_number_restraints 17
_refine_ls_restrained_S_all 1.082
_refine_ls_R_factor_all 0.0942
_refine_ls_R_factor_gt 0.0653
_refine_ls_shift/su_max 0.000
_refine_ls_shift/su_mean 0.000
_refine_ls_structure_factor_coef Fsqd
_refine_ls_weighting_details 'calc w=1/[\s^2^(Fo^2^)+(0.1156P)^2^+0.0000P] where P=(Fo^2^+2Fc^2^)/3'
_refine_ls_weighting_scheme calc
_refine_ls_wR_factor_gt 0.1966
_refine_ls_wR_factor_ref 0.2246
_reflns_number_gt 3166
_reflns_number_total 4746
_reflns_threshold_expression >2sigma(I)
_cod_data_source_file c6ra17400k2.cif
_cod_data_source_block g160108a
_cod_database_code 7226301
_reflns_odcompleteness_completeness 99.89
_reflns_odcompleteness_iscentric 1
_reflns_odcompleteness_theta 66.97
_olex2_refinement_description
;
1. Fixed Uiso
 At 1.2 times of:
  All C(H) groups, All C(H,H) groups
 At 1.5 times of:
  All C(H,H,H) groups, All O(H) groups
2. Restrained distances
 C25-C26 = C25-C24
 1.5 with sigma of 0.01
3. Rigid bond restraints
 C24, C26, C25
 with sigma for 1-2 distances of 0.005 and sigma for 1-3 distances of 0.005
4. Uiso/Uaniso restraints and constraints
C24 \\sim C26 \\sim C25: within 1.7A with sigma of 0.005 and sigma for terminal
atoms of 0.01
5. Others
 Fixed Sof: C24(0.5) C26(0.5) C25(0.5)
6.a Secondary CH2 refined with riding coordinates:
 C22(H22A,H22B), C11(H11A,H11B)
6.b Aromatic/amide H refined with riding coordinates:
 C2(H2), C0AA(H0AA), C5(H5), C15(H15), C16(H16), C17(H17), C18(H18)
6.c Idealised Me refined as rotating group:
 C23(H23A,H23B,H23C), C20(H20A,H20B,H20C)
6.d Idealised tetrahedral OH refined as rotating group:
 O4(H4)
;
_olex2_date_sample_data_collection 2015-10-19
_olex2_submission_special_instructions 'No special instructions were received'

loop_
_space_group_symop_id
_space_group_symop_operation_xyz
1 'x, y, z'
2 '-x, y+1/2, -z+1/2'
3 '-x, -y, -z'
4 'x, -y-1/2, z-1/2'

loop_
_atom_site_label
_atom_site_type_symbol
_atom_site_fract_x
_atom_site_fract_y
_atom_site_fract_z
_atom_site_U_iso_or_equiv
_atom_site_adp_type
_atom_site_occupancy
_atom_site_calc_flag
_atom_site_refinement_flags_posn
_atom_site_refinement_flags_adp
Br1 Br 0.06594(5) 0.73673(5) 0.68724(7) 0.0815(3) Uani 1 d . .
C2AA C 0.3939(3) 0.7335(2) 0.9163(3) 0.0390(8) Uani 1 d . .
C2 C 0.3637(4) 0.6714(3) 0.8397(4) 0.0470(9) Uani 1 d . .
H2 H 0.4087 0.6299 0.8345 0.056 Uiso 1 calc R .
C0AA C 0.2667(4) 0.6727(3) 0.7725(4) 0.0528(10) Uani 1 d . .
H0AA H 0.2455 0.6323 0.7203 0.063 Uiso 1 calc R .
C1AA C 0.1996(4) 0.7354(3) 0.7829(4) 0.0507(10) Uani 1 d . .
C5 C 0.2290(4) 0.7964(3) 0.8578(4) 0.0512(10) Uani 1 d . .
H5 H 0.1830 0.8372 0.8641 0.061 Uiso 1 calc R .
C6 C 0.3290(3) 0.7968(2) 0.9251(4) 0.0424(8) Uani 1 d . .
C7 C 0.3669(3) 0.8626(2) 0.9992(4) 0.0430(9) Uani 1 d . .
C8 C 0.4709(3) 0.8532(2) 1.0649(3) 0.0402(8) Uani 1 d . .
C9 C 0.5256(3) 0.7878(2) 1.0570(3) 0.0388(8) Uani 1 d . .
C12 C 0.6144(4) 0.9115(2) 1.1868(4) 0.0467(9) Uani 1 d . .
C21 C 0.6171(4) 0.9674(3) 1.2958(4) 0.0503(10) Uani 1 d . .
C22 C 0.6680(5) 1.0917(3) 1.3692(5) 0.0697(15) Uani 1 d . .
H22A H 0.6202 1.0801 1.4294 0.084 Uiso 1 calc R .
H22B H 0.6505 1.1419 1.3348 0.084 Uiso 1 calc R .
C23 C 0.7784(6) 1.0911(4) 1.4282(6) 0.0803(17) Uani 1 d . .
H23A H 0.8255 1.0968 1.3666 0.120 Uiso 1 calc GR .
H23B H 0.7924 1.0434 1.4707 0.120 Uiso 1 calc GR .
H23C H 0.7885 1.1328 1.4856 0.120 Uiso 1 calc GR .
C10 C 0.6269(3) 0.7696(2) 1.1344(4) 0.0409(8) Uani 1 d . .
C14 C 0.7185(3) 0.7502(3) 1.0629(4) 0.0466(9) Uani 1 d . .
C15 C 0.7708(4) 0.7930(3) 0.9853(5) 0.0583(11) Uani 1 d . .
H15 H 0.7503 0.8431 0.9655 0.070 Uiso 1 calc R .
C16 C 0.8563(4) 0.7595(4) 0.9360(5) 0.0663(14) Uani 1 d . .
H16 H 0.8941 0.7878 0.8840 0.080 Uiso 1 calc R .
C17 C 0.8847(4) 0.6845(4) 0.9644(6) 0.0707(16) Uani 1 d . .
H17 H 0.9418 0.6634 0.9308 0.085 Uiso 1 calc R .
C18 C 0.8315(5) 0.6406(4) 1.0403(6) 0.0691(14) Uani 1 d . .
H18 H 0.8508 0.5900 1.0577 0.083 Uiso 1 calc R .
C19 C 0.7473(4) 0.6744(3) 1.0906(5) 0.0538(11) Uani 1 d . .
C13 C 0.6100(4) 0.6925(3) 1.2007(4) 0.0480(10) Uani 1 d . .
C20 C 0.6855(6) 0.5618(3) 1.2129(7) 0.0807(18) Uani 1 d . .
H20A H 0.6661 0.5282 1.1447 0.121 Uiso 1 calc GR .
H20B H 0.6374 0.5552 1.2732 0.121 Uiso 1 calc GR .
H20C H 0.7556 0.5499 1.2486 0.121 Uiso 1 calc GR .
C11 C 0.6468(4) 0.8317(2) 1.2335(4) 0.0458(9) Uani 1 d . .
H11A H 0.6080 0.8190 1.3018 0.055 Uiso 1 calc R .
H11B H 0.7211 0.8322 1.2636 0.055 Uiso 1 calc R .
N1 N 0.6816(4) 0.6416(2) 1.1700(4) 0.0565(10) Uani 1 d . .
O1 O 0.3136(3) 0.92144(18) 1.0067(3) 0.0549(8) Uani 1 d . .
O2 O 0.4908(2) 0.72839(15) 0.9827(2) 0.0398(6) Uani 1 d . .
O3 O 0.5046(3) 0.91342(17) 1.1384(3) 0.0484(7) Uani 1 d . .
O4 O 0.6776(3) 0.93249(17) 1.0981(3) 0.0519(7) Uani 1 d . .
H4 H 0.6548 0.9721 1.0646 0.078 Uiso 1 calc GR .
O5 O 0.6581(4) 1.0337(2) 1.2717(3) 0.0730(12) Uani 1 d . .
O6 O 0.5864(5) 0.9515(3) 1.3902(4) 0.0961(18) Uani 1 d . .
O7 O 0.5412(3) 0.6798(2) 1.2688(3) 0.0610(9) Uani 1 d . .
C24 C 0.9914(19) 0.4857(14) 1.4645(19) 0.139(6) Uani 0.50 d D U
C26 C 1.0160(19) 0.4733(12) 1.227(2) 0.139(6) Uani 0.50 d D U
C25 C 1.0345(18) 0.5084(13) 1.3499(19) 0.142(5) Uani 0.50 d D U

loop_
_atom_site_aniso_label
_atom_site_aniso_U_11
_atom_site_aniso_U_22
_atom_site_aniso_U_33
_atom_site_aniso_U_23
_atom_site_aniso_U_13
_atom_site_aniso_U_12
Br1 0.0579(4) 0.0955(5) 0.0847(5) 0.0035(3) -0.0204(3) -0.0095(3)
C2AA 0.0478(19) 0.039(2) 0.0302(16) 0.0018(15) 0.0043(14) -0.0012(16)
C2 0.053(2) 0.046(2) 0.042(2) -0.0030(17) 0.0079(17) -0.0025(18)
C0AA 0.062(3) 0.056(3) 0.040(2) -0.0053(19) 0.0029(18) -0.010(2)
C1AA 0.045(2) 0.060(3) 0.044(2) 0.009(2) -0.0052(17) -0.0044(19)
C5 0.055(2) 0.049(2) 0.048(2) 0.0080(19) 0.0008(18) 0.0032(19)
C6 0.052(2) 0.039(2) 0.0364(18) 0.0059(16) 0.0047(16) 0.0029(17)
C7 0.054(2) 0.0356(19) 0.0392(19) 0.0064(16) 0.0057(16) 0.0071(17)
C8 0.055(2) 0.0305(18) 0.0345(18) 0.0007(14) 0.0022(15) 0.0006(15)
C9 0.050(2) 0.0327(18) 0.0329(17) 0.0011(15) 0.0024(15) 0.0028(15)
C12 0.064(3) 0.033(2) 0.043(2) -0.0053(17) 0.0040(18) -0.0021(18)
C21 0.065(3) 0.041(2) 0.044(2) -0.0057(18) 0.0018(19) -0.0003(19)
C22 0.102(4) 0.051(3) 0.060(3) -0.028(2) 0.025(3) -0.016(3)
C23 0.100(5) 0.075(4) 0.066(3) -0.017(3) 0.010(3) -0.007(3)
C10 0.051(2) 0.0312(18) 0.0388(18) -0.0017(15) -0.0003(16) 0.0032(16)
C14 0.0417(19) 0.047(2) 0.049(2) -0.0077(18) -0.0050(17) 0.0035(16)
C15 0.061(3) 0.056(3) 0.060(3) -0.014(2) 0.012(2) -0.006(2)
C16 0.056(3) 0.082(4) 0.061(3) -0.011(3) 0.011(2) -0.003(3)
C17 0.051(3) 0.083(4) 0.077(4) -0.028(3) 0.002(2) 0.012(3)
C18 0.064(3) 0.063(3) 0.079(3) -0.014(3) 0.002(3) 0.017(3)
C19 0.052(2) 0.050(2) 0.057(3) -0.013(2) -0.008(2) 0.0118(19)
C13 0.061(2) 0.041(2) 0.039(2) -0.0003(17) -0.0083(19) 0.0025(19)
C20 0.107(5) 0.044(3) 0.090(4) 0.005(3) 0.004(4) 0.010(3)
C11 0.060(2) 0.036(2) 0.040(2) -0.0016(16) -0.0032(18) 0.0036(17)
N1 0.073(2) 0.0371(19) 0.057(2) -0.0001(17) -0.0029(19) 0.0094(18)
O1 0.0638(19) 0.0391(16) 0.0608(18) 0.0013(14) 0.0030(15) 0.0143(14)
O2 0.0482(14) 0.0325(13) 0.0377(13) -0.0053(11) 0.0003(11) 0.0039(11)
O3 0.0597(17) 0.0338(14) 0.0499(16) -0.0084(12) -0.0022(13) 0.0045(13)
O4 0.074(2) 0.0341(14) 0.0495(16) -0.0012(12) 0.0136(15) 0.0018(14)
O5 0.120(3) 0.0467(19) 0.056(2) -0.0210(16) 0.029(2) -0.025(2)
O6 0.173(5) 0.061(2) 0.062(2) -0.015(2) 0.047(3) -0.035(3)
O7 0.079(2) 0.0542(19) 0.0506(17) 0.0075(15) 0.0113(17) -0.0059(16)
C24 0.113(10) 0.111(10) 0.191(16) -0.021(10) 0.005(10) -0.054(8)
C26 0.125(11) 0.098(10) 0.194(16) -0.022(10) 0.017(11) -0.045(9)
C25 0.117(9) 0.115(10) 0.191(16) -0.023(9) 0.006(10) -0.052(8)

loop_
_atom_type_symbol
_atom_type_description
_atom_type_scat_dispersion_real
_atom_type_scat_dispersion_imag
_atom_type_scat_source
C C 0.0181 0.0091 'International Tables Vol C Tables 4.2.6.8 and 6.1.1.4'
H H 0.0000 0.0000 'International Tables Vol C Tables 4.2.6.8 and 6.1.1.4'
Br Br -0.6763 1.2805 'International Tables Vol C Tables 4.2.6.8 and 6.1.1.4'
N N 0.0311 0.0180 'International Tables Vol C Tables 4.2.6.8 and 6.1.1.4'
O O 0.0492 0.0322 'International Tables Vol C Tables 4.2.6.8 and 6.1.1.4'

loop_
_geom_angle_atom_site_label_1
_geom_angle_atom_site_label_2
_geom_angle_atom_site_label_3
_geom_angle
_geom_angle_site_symmetry_1
C6 C2AA C2 122.0(4) .
O2 C2AA C2 116.2(4) .
O2 C2AA C6 121.8(4) .
C2AA C2 H2 120.6 .
C0AA C2 C2AA 118.8(4) .
C0AA C2 H2 120.6 .
C2 C0AA H0AA 120.2 .
C2 C0AA C1AA 119.7(4) .
C1AA C0AA H0AA 120.2 .
C0AA C1AA Br1 119.0(4) .
C5 C1AA Br1 119.3(4) .
C5 C1AA C0AA 121.6(4) .
C1AA C5 H5 120.3 .
C1AA C5 C6 119.4(5) .
C6 C5 H5 120.3 .
C2AA C6 C5 118.4(4) .
C2AA C6 C7 120.0(4) .
C5 C6 C7 121.6(4) .
C8 C7 C6 114.7(4) .
O1 C7 C6 122.6(4) .
O1 C7 C8 122.8(4) .
C9 C8 C7 121.3(4) .
C9 C8 O3 123.9(4) .
O3 C8 C7 114.8(4) .
C8 C9 C10 124.4(4) .
C8 C9 O2 123.0(4) .
O2 C9 C10 112.4(3) .
C11 C12 C21 109.6(4) .
O3 C12 C21 101.9(4) .
O3 C12 C11 111.2(4) .
O4 C12 C21 114.4(4) .
O4 C12 C11 108.7(4) .
O4 C12 O3 110.9(4) .
O5 C21 C12 112.2(4) .
O6 C21 C12 123.4(4) .
O6 C21 O5 124.4(4) .
H22A C22 H22B 108.4 .
C23 C22 H22A 110.0 .
C23 C22 H22B 110.0 .
O5 C22 H22A 110.0 .
O5 C22 H22B 110.0 .
O5 C22 C23 108.3(5) .
C22 C23 H23A 109.5 .
C22 C23 H23B 109.5 .
C22 C23 H23C 109.5 .
H23A C23 H23B 109.5 .
H23A C23 H23C 109.5 .
H23B C23 H23C 109.5 .
C9 C10 C14 114.9(3) .
C9 C10 C13 106.9(3) .
C9 C10 C11 108.4(3) .
C14 C10 C13 101.8(3) .
C14 C10 C11 116.4(4) .
C11 C10 C13 107.5(3) .
C15 C14 C10 131.5(4) .
C15 C14 C19 121.2(5) .
C19 C14 C10 107.3(4) .
C14 C15 H15 120.9 .
C14 C15 C16 118.1(5) .
C16 C15 H15 120.9 .
C15 C16 H16 119.8 .
C17 C16 C15 120.3(6) .
C17 C16 H16 119.8 .
C16 C17 H17 119.0 .
C18 C17 C16 122.1(5) .
C18 C17 H17 119.0 .
C17 C18 H18 121.2 .
C17 C18 C19 117.5(6) .
C19 C18 H18 121.2 .
C14 C19 N1 111.1(4) .
C18 C19 C14 120.7(5) .
C18 C19 N1 128.2(5) .
N1 C13 C10 108.6(4) .
O7 C13 C10 125.7(4) .
O7 C13 N1 125.7(4) .
H20A C20 H20B 109.5 .
H20A C20 H20C 109.5 .
H20B C20 H20C 109.5 .
N1 C20 H20A 109.5 .
N1 C20 H20B 109.5 .
N1 C20 H20C 109.5 .
C12 C11 C10 112.9(3) .
C12 C11 H11A 109.0 .
C12 C11 H11B 109.0 .
C10 C11 H11A 109.0 .
C10 C11 H11B 109.0 .
H11A C11 H11B 107.8 .
C19 N1 C20 125.8(5) .
C13 N1 C19 111.1(4) .
C13 N1 C20 123.0(5) .
C9 O2 C2AA 119.0(3) .
C8 O3 C12 115.4(3) .
C12 O4 H4 109.5 .
C21 O5 C22 117.8(4) .
C24 C24 C25 119(3) 3_768
C26 C25 C24 128.9(17) .

loop_
_geom_bond_atom_site_label_1
_geom_bond_atom_site_label_2
_geom_bond_distance
_geom_bond_site_symmetry_2
Br1 C1AA 1.903(4) .
C2AA C2 1.398(6) .
C2AA C6 1.391(6) .
C2AA O2 1.368(5) .
C2 H2 0.9300 .
C2 C0AA 1.371(7) .
C0AA H0AA 0.9300 .
C0AA C1AA 1.403(7) .
C1AA C5 1.371(7) .
C5 H5 0.9300 .
C5 C6 1.404(6) .
C6 C7 1.457(6) .
C7 C8 1.449(6) .
C7 O1 1.240(5) .
C8 C9 1.347(6) .
C8 O3 1.364(5) .
C9 C10 1.500(6) .
C9 O2 1.361(5) .
C12 C21 1.541(6) .
C12 C11 1.523(6) .
C12 O3 1.445(6) .
C12 O4 1.381(6) .
C21 O5 1.308(6) .
C21 O6 1.181(7) .
C22 H22A 0.9700 .
C22 H22B 0.9700 .
C22 C23 1.485(10) .
C22 O5 1.467(6) .
C23 H23A 0.9600 .
C23 H23B 0.9600 .
C23 H23C 0.9600 .
C10 C14 1.519(6) .
C10 C13 1.555(6) .
C10 C11 1.536(6) .
C14 C15 1.362(8) .
C14 C19 1.398(7) .
C15 H15 0.9300 .
C15 C16 1.400(8) .
C16 H16 0.9300 .
C16 C17 1.384(9) .
C17 H17 0.9300 .
C17 C18 1.367(10) .
C18 H18 0.9300 .
C18 C19 1.395(8) .
C19 N1 1.398(7) .
C13 N1 1.344(7) .
C13 O7 1.236(6) .
C20 H20A 0.9600 .
C20 H20B 0.9600 .
C20 H20C 0.9600 .
C20 N1 1.469(7) .
C11 H11A 0.9700 .
C11 H11B 0.9700 .
O4 H4 0.8200 .
C24 C24 0.93(4) 3_768
C24 C25 1.481(10) .
C26 C25 1.475(10) .

loop_
_geom_hbond_atom_site_label_D
_geom_hbond_atom_site_label_H
_geom_hbond_atom_site_label_A
_geom_hbond_distance_DH
_geom_hbond_distance_HA
_geom_hbond_distance_DA
_geom_hbond_angle_DHA
_geom_hbond_site_symmetry_A
O4 H4 O1 0.82 2.07 2.802(5) 148.2 3_677

loop_
_geom_torsion_atom_site_label_1
_geom_torsion_atom_site_label_2
_geom_torsion_atom_site_label_3
_geom_torsion_atom_site_label_4
_geom_torsion
_geom_torsion_site_symmetry_1
Br1 C1AA C5 C6 -177.7(3) .
C2AA C2 C0AA C1AA -0.8(7) .
C2AA C6 C7 C8 -3.6(6) .
C2AA C6 C7 O1 177.4(4) .
C2 C2AA C6 C5 2.2(6) .
C2 C2AA C6 C7 -175.5(4) .
C2 C2AA O2 C9 178.6(3) .
C2 C0AA C1AA Br1 179.2(3) .
C2 C0AA C1AA C5 0.9(7) .
C0AA C1AA C5 C6 0.6(7) .
C1AA C5 C6 C2AA -2.1(6) .
C1AA C5 C6 C7 175.6(4) .
C5 C6 C7 C8 178.7(4) .
C5 C6 C7 O1 -0.2(7) .
C6 C2AA C2 C0AA -0.7(6) .
C6 C2AA O2 C9 -1.8(5) .
C6 C7 C8 C9 -0.5(6) .
C6 C7 C8 O3 -177.3(3) .
C7 C8 C9 C10 -171.6(4) .
C7 C8 C9 O2 3.8(6) .
C7 C8 O3 C12 -169.1(3) .
C8 C9 C10 C14 -124.1(4) .
C8 C9 C10 C13 123.7(4) .
C8 C9 C10 C11 8.1(6) .
C8 C9 O2 C2AA -2.7(6) .
C9 C8 O3 C12 14.2(6) .
C9 C10 C14 C15 64.2(6) .
C9 C10 C14 C19 -116.6(4) .
C9 C10 C13 N1 121.5(4) .
C9 C10 C13 O7 -57.5(5) .
C9 C10 C11 C12 -37.8(5) .
C12 C21 O5 C22 -178.3(5) .
C21 C12 C11 C10 169.4(4) .
C21 C12 O3 C8 -161.0(3) .
C23 C22 O5 C21 99.8(6) .
C10 C9 O2 C2AA 173.2(3) .
C10 C14 C15 C16 177.5(5) .
C10 C14 C19 C18 -178.6(4) .
C10 C14 C19 N1 1.9(5) .
C10 C13 N1 C19 0.5(5) .
C10 C13 N1 C20 -177.6(5) .
C14 C10 C13 N1 0.6(4) .
C14 C10 C13 O7 -178.4(4) .
C14 C10 C11 C12 93.6(5) .
C14 C15 C16 C17 1.2(8) .
C14 C19 N1 C13 -1.5(5) .
C14 C19 N1 C20 176.5(5) .
C15 C14 C19 C18 0.6(7) .
C15 C14 C19 N1 -178.9(4) .
C15 C16 C17 C18 0.1(9) .
C16 C17 C18 C19 -1.0(9) .
C17 C18 C19 C14 0.6(8) .
C17 C18 C19 N1 -179.9(5) .
C18 C19 N1 C13 179.0(5) .
C18 C19 N1 C20 -3.0(9) .
C19 C14 C15 C16 -1.5(7) .
C13 C10 C14 C15 179.4(5) .
C13 C10 C14 C19 -1.5(4) .
C13 C10 C11 C12 -153.0(4) .
C11 C12 C21 O5 137.9(5) .
C11 C12 C21 O6 -41.3(8) .
C11 C12 O3 C8 -44.3(5) .
C11 C10 C14 C15 -64.0(6) .
C11 C10 C14 C19 115.1(4) .
C11 C10 C13 N1 -122.3(4) .
C11 C10 C13 O7 58.7(6) .
O1 C7 C8 C9 178.4(4) .
O1 C7 C8 O3 1.6(6) .
O2 C2AA C2 C0AA 178.9(4) .
O2 C2AA C6 C5 -177.4(4) .
O2 C2AA C6 C7 4.9(6) .
O2 C9 C10 C14 60.0(5) .
O2 C9 C10 C13 -52.2(4) .
O2 C9 C10 C11 -167.8(3) .
O3 C8 C9 C10 4.9(7) .
O3 C8 C9 O2 -179.7(4) .
O3 C12 C21 O5 -104.2(5) .
O3 C12 C21 O6 76.5(7) .
O3 C12 C11 C10 57.5(5) .
O4 C12 C21 O5 15.5(6) .
O4 C12 C21 O6 -163.8(6) .
O4 C12 C11 C10 -64.8(5) .
O4 C12 O3 C8 76.8(4) .
O6 C21 O5 C22 0.9(10) .
O7 C13 N1 C19 179.5(4) .
O7 C13 N1 C20 1.4(8) .
C24 C24 C25 C26 -178(5) 3_768
